data_7707530
loop_
_publ_author_name
'Wang, Fei'
'Gong, Hui-Wen'
'Zhang, Yan'
'Xue, An-Qi'
'Zhu, Wen-Hua'
'Zhang, Yi-Quan'
'Huang, Zhen-Na'
'Sun, Hao-Ling'
'Liu, Bei'
'Fang, Yue-Yi'
'Gao, Song'

_publ_section_title
;
 The comparative studies on the magnetic relaxation behaviour of the
 axially-elongated pentagonal-bipyramidal dysprosium and erbium ions in
 similar one-dimensional chain structures.
;
_journal_issue 25
_journal_name_full 'Dalton transactions (Cambridge, England : 2003)'
_journal_page_first 8736
_journal_page_last 8745
_journal_paper_doi 10.1039/d1dt00944c
_journal_volume 50
_journal_year 2021
_chemical_formula_moiety 'C36 H35 Dy Fe N11 O5'
_chemical_formula_sum 'C36 H35 Dy Fe N11 O5'
_chemical_formula_weight 920.10
_chemical_name_common '[DyFe(CN)6](2-PNO)5, ZhangY-14Jul01l'
_space_group_crystal_system triclinic
_space_group_IT_number 2
_space_group_name_Hall '-P 1'
_space_group_name_H-M_alt 'P -1'
_atom_sites_solution_hydrogens geom
_atom_sites_solution_primary direct
_atom_sites_solution_secondary difmap
_audit_creation_date 2020-11-09
_audit_creation_method
;
Olex2 1.2
(compiled 2018.05.29 svn.r3508 for OlexSys, GUI svn.r5506)
;
_audit_update_record
;
2021-03-22 deposited with the CCDC.	2021-05-27 downloaded from the CCDC.
;
_cell_angle_alpha 90.8070(10)
_cell_angle_beta 93.728(2)
_cell_angle_gamma 99.903(2)
_cell_formula_units_Z 2
_cell_length_a 10.4988(5)
_cell_length_b 10.8647(5)
_cell_length_c 17.5599(8)
_cell_measurement_reflns_used 5461
_cell_measurement_temperature 293(2)
_cell_measurement_theta_max 25.0323
_cell_measurement_theta_min 3.1524
_cell_volume 1968.32(16)
_computing_cell_refinement 'SAINT v8.34A (Bruker, 2013)'
_computing_data_collection 'APEX2 (Bruker, 2005)'
_computing_data_reduction 'SAINT v8.34A (Bruker, 2013)'
_computing_molecular_graphics 'Olex2 (Dolomanov et al., 2009)'
_computing_publication_material 'Olex2 (Dolomanov et al., 2009)'
_computing_structure_refinement 'ShelXL (Sheldrick, 2015)'
_computing_structure_solution 'ShelXS (Sheldrick, 2008)'
_diffrn_ambient_temperature 293.5
_diffrn_measured_fraction_theta_full 0.986
_diffrn_measured_fraction_theta_max 0.981
_diffrn_measurement_device_type 'CCD area detector'
_diffrn_measurement_method 'phi and omega scans'
_diffrn_radiation_monochromator graphite
_diffrn_radiation_type MoK\a
_diffrn_radiation_wavelength 0.71073
_diffrn_reflns_av_R_equivalents 0.0635
_diffrn_reflns_av_unetI/netI 0.0770
_diffrn_reflns_Laue_measured_fraction_full 0.986
_diffrn_reflns_Laue_measured_fraction_max 0.981
_diffrn_reflns_limit_h_max 12
_diffrn_reflns_limit_h_min -11
_diffrn_reflns_limit_k_max 13
_diffrn_reflns_limit_k_min -12
_diffrn_reflns_limit_l_max 21
_diffrn_reflns_limit_l_min -21
_diffrn_reflns_number 17920
_diffrn_reflns_point_group_measured_fraction_full 0.986
_diffrn_reflns_point_group_measured_fraction_max 0.981
_diffrn_reflns_theta_full 25.242
_diffrn_reflns_theta_max 25.404
_diffrn_reflns_theta_min 3.043
_diffrn_source 'fine-focus sealed tube'
_exptl_absorpt_coefficient_mu 2.307
_exptl_absorpt_correction_T_max 0.629
_exptl_absorpt_correction_T_min 0.562
_exptl_absorpt_correction_type multi-scan
_exptl_absorpt_process_details 'SADABS; Bruker, 2000'
_exptl_crystal_colour yellow
_exptl_crystal_density_diffrn 1.552
_exptl_crystal_description block
_exptl_crystal_F_000 920
_exptl_crystal_size_max 0.28
_exptl_crystal_size_mid 0.25
_exptl_crystal_size_min 0.22
_refine_diff_density_max 2.038
_refine_diff_density_min -1.039
_refine_diff_density_rms 0.128
_refine_ls_extinction_method none
_refine_ls_goodness_of_fit_ref 1.011
_refine_ls_hydrogen_treatment constr
_refine_ls_matrix_type full
_refine_ls_number_parameters 454
_refine_ls_number_reflns 7109
_refine_ls_number_restraints 46
_refine_ls_restrained_S_all 1.016
_refine_ls_R_factor_all 0.0747
_refine_ls_R_factor_gt 0.0443
_refine_ls_shift/su_max 0.001
_refine_ls_shift/su_mean 0.000
_refine_ls_structure_factor_coef Fsqd
_refine_ls_weighting_details 'w=1/[\s^2^(Fo^2^)+(0.0397P)^2^+3.4305P] where P=(Fo^2^+2Fc^2^)/3'
_refine_ls_weighting_scheme calc
_refine_ls_wR_factor_gt 0.0899
_refine_ls_wR_factor_ref 0.1015
_reflns_Friedel_coverage 0.000
_reflns_number_gt 5396
_reflns_number_total 7109
_reflns_threshold_expression 'I > 2\s(I)'
_cod_data_source_file d1dt00944c2.cif
_cod_data_source_block a_CCDC4
_cod_depositor_comments 'Adding full bibliography for 7707526--7707530.cif.'
_cod_database_code 7707530
_shelxl_version_number 2014/6
_shelx_space_group_comment
;
The symmetry employed for this shelxl refinement is uniquely defined
by the following loop, which should always be used as a source of
symmetry information in preference to the above space-group names.
They are only intended as comments.
;
_shelx_estimated_absorpt_t_max 0.631
_shelx_estimated_absorpt_t_min 0.564
_olex2_refinement_description
;
1. Fixed Uiso
 At 1.2 times of:
  All C(H) groups
 At 1.5 times of:
  All C(H,H,H) groups
2. Restrained planarity
 C7, C8, C9, C10, C11, C12, N7
 with sigma of 0.1
3. Uiso/Uaniso restraints and constraints
Uanis(C7) \\sim Ueq, Uanis(C8) \\sim Ueq, Uanis(C9) \\sim Ueq, Uanis(C10) \\sim
Ueq, Uanis(C11) \\sim Ueq, Uanis(C12) \\sim Ueq, Uanis(N7) \\sim Ueq: with
sigma of 0.01 and sigma for terminal atoms of 0.02
Uanis(C7) = Uanis(C8) = Uanis(C9) = Uanis(C10) = Uanis(C11) = Uanis(C12) =
Uanis(N7)
4.a Me refined with riding coordinates:
 C18(H18A,H18B,H18C), C35(H35A,H35B,H35C), C24(H24A,H24B,H24C), C46(H46A,H46B,
 H46C), C12(H12A,H12B,H12C)
4.b Aromatic/amide H refined with riding coordinates:
 C23(H23), C29(H29), C14(H14), C17(H17), C22(H22), C34(H34), C16(H16),
 C20(H20), C28(H28), C15(H15), C31(H31), C26(H26), C27(H27), C33(H33), C32(H32),
  C21(H21), C8(H8), C9(H9), C11(H11), C10(H10)
;
_olex2_submission_special_instructions 'No special instructions were received'

loop_
_space_group_symop_operation_xyz
'x, y, z'
'-x, -y, -z'

loop_
_atom_site_label
_atom_site_type_symbol
_atom_site_fract_x
_atom_site_fract_y
_atom_site_fract_z
_atom_site_U_iso_or_equiv
_atom_site_adp_type
_atom_site_occupancy
_atom_site_site_symmetry_order
_atom_site_calc_flag
_atom_site_refinement_flags_posn
_atom_site_refinement_flags_adp
_atom_site_refinement_flags_occupancy
_atom_site_disorder_assembly
_atom_site_disorder_group
Dy1 Dy 0.75932(3) 0.76812(3) 0.24050(2) 0.02616(10) Uani 1 1 d . . . . .
Fe1 Fe 1.0000 1.0000 0.5000 0.0291(3) Uani 1 2 d S T P . .
O3 O 0.7017(4) 0.5785(4) 0.2965(2) 0.0406(11) Uani 1 1 d . . . . .
O2 O 0.9323(4) 0.6614(4) 0.2445(2) 0.0372(10) Uani 1 1 d . . . . .
O5 O 0.7001(5) 0.9617(4) 0.2135(2) 0.0446(12) Uani 1 1 d . . . . .
C1 C 0.9161(6) 0.9199(5) 0.4081(3) 0.0319(14) Uani 1 1 d . . . . .
N1 N 0.8671(5) 0.8728(5) 0.3529(3) 0.0409(14) Uani 1 1 d . . . . .
O4 O 0.5657(4) 0.7655(4) 0.2946(2) 0.0397(11) Uani 1 1 d . . . . .
N9 N 0.7611(5) 0.4795(4) 0.2971(3) 0.0357(12) Uani 1 1 d . . . . .
O1 O 0.9079(4) 0.8629(4) 0.1598(2) 0.0418(11) Uani 1 1 d . . . . .
N8 N 1.0550(5) 0.7018(5) 0.2294(3) 0.0353(12) Uani 1 1 d . . . . .
N11 N 0.6195(5) 1.0272(4) 0.2448(3) 0.0393(13) Uani 1 1 d . . . . .
N10 N 0.4880(5) 0.6712(5) 0.3257(3) 0.0381(13) Uani 1 1 d . . . . .
C23 C 0.7462(7) 0.4042(6) 0.2350(4) 0.0476(18) Uani 1 1 d . . . . .
H23 H 0.6945 0.4207 0.1926 0.057 Uiso 1 1 calc R . . . .
C2 C 0.8628(8) 1.0995(6) 0.5070(3) 0.0455(18) Uani 1 1 d . . . . .
C29 C 0.4266(7) 0.5756(6) 0.2793(4) 0.0462(18) Uani 1 1 d . . . . .
H29 H 0.4416 0.5741 0.2277 0.055 Uiso 1 1 calc R . . . .
C30 C 0.5338(7) 1.0755(6) 0.1982(4) 0.0483(18) Uani 1 1 d . . . . .
C13 C 1.0966(7) 0.6658(6) 0.1624(4) 0.0463(18) Uani 1 1 d . . . . .
N7 N 0.9199(9) 0.9695(8) 0.1223(5) 0.0960(13) Uani 1 1 d . U . . .
C14 C 1.2241(9) 0.7122(8) 0.1479(5) 0.064(2) Uani 1 1 d . . . . .
H14 H 1.2555 0.6905 0.1022 0.077 Uiso 1 1 calc R . . . .
C3 C 1.0994(7) 1.1254(6) 0.4386(4) 0.0399(16) Uani 1 1 d . . . . .
C19 C 0.8345(7) 0.4580(6) 0.3604(4) 0.0460(17) Uani 1 1 d . . . . .
C17 C 1.1347(7) 0.7758(6) 0.2807(4) 0.0490(18) Uani 1 1 d . . . . .
H17 H 1.1038 0.7969 0.3267 0.059 Uiso 1 1 calc R . . . .
N3 N 1.1570(7) 1.1975(7) 0.4009(4) 0.075(2) Uani 1 1 d . . . . .
C25 C 0.4735(8) 0.6766(7) 0.4017(4) 0.057(2) Uani 1 1 d . . . . .
C22 C 0.8077(9) 0.3023(7) 0.2340(5) 0.067(2) Uani 1 1 d . . . . .
H22 H 0.7992 0.2503 0.1908 0.080 Uiso 1 1 calc R . . . .
C34 C 0.6294(8) 1.0487(6) 0.3204(4) 0.054(2) Uani 1 1 d . . . . .
H34 H 0.6915 1.0167 0.3506 0.065 Uiso 1 1 calc R . . . .
C16 C 1.2598(8) 0.8204(7) 0.2665(5) 0.064(2) Uani 1 1 d . . . . .
H16 H 1.3139 0.8716 0.3025 0.077 Uiso 1 1 calc R . . . .
N2 N 0.7825(8) 1.1567(7) 0.5121(4) 0.081(2) Uani 1 1 d . . . . .
C18 C 1.0029(9) 0.5807(8) 0.1114(4) 0.070(2) Uani 1 1 d . . . . .
H18A H 1.0435 0.5621 0.0662 0.105 Uiso 1 1 calc R . . . .
H18B H 0.9743 0.5047 0.1373 0.105 Uiso 1 1 calc R . . . .
H18C H 0.9297 0.6199 0.0976 0.105 Uiso 1 1 calc R . . . .
C20 C 0.8951(8) 0.3561(7) 0.3595(5) 0.064(2) Uani 1 1 d . . . . .
H20 H 0.9466 0.3397 0.4020 0.077 Uiso 1 1 calc R . . . .
C35 C 0.5323(8) 1.0502(8) 0.1143(4) 0.068(2) Uani 1 1 d . . . . .
H35A H 0.4675 1.0896 0.0883 0.102 Uiso 1 1 calc R . . . .
H35B H 0.6157 1.0831 0.0967 0.102 Uiso 1 1 calc R . . . .
H35C H 0.5128 0.9617 0.1042 0.102 Uiso 1 1 calc R . . . .
C28 C 0.3417(8) 0.4806(7) 0.3092(5) 0.065(2) Uani 1 1 d . . . . .
H28 H 0.2989 0.4144 0.2780 0.078 Uiso 1 1 calc R . . . .
C15 C 1.3049(8) 0.7897(8) 0.1999(6) 0.069(2) Uani 1 1 d . . . . .
H15 H 1.3899 0.8206 0.1892 0.083 Uiso 1 1 calc R . . . .
C24 C 0.8474(9) 0.5506(7) 0.4251(4) 0.068(2) Uani 1 1 d . . . . .
H24A H 0.9012 0.5254 0.4663 0.102 Uiso 1 1 calc R . . . .
H24B H 0.8861 0.6314 0.4084 0.102 Uiso 1 1 calc R . . . .
H24C H 0.7632 0.5546 0.4423 0.102 Uiso 1 1 calc R . . . .
C31 C 0.4545(8) 1.1465(8) 0.2328(6) 0.074(3) Uani 1 1 d . . . . .
H31 H 0.3959 1.1824 0.2023 0.089 Uiso 1 1 calc R . . . .
C46 C 0.5480(9) 0.7835(8) 0.4477(4) 0.074(3) Uani 1 1 d . . . . .
H46A H 0.5279 0.7746 0.5001 0.112 Uiso 1 1 calc R . . . .
H46B H 0.6391 0.7850 0.4439 0.112 Uiso 1 1 calc R . . . .
H46C H 0.5253 0.8600 0.4290 0.112 Uiso 1 1 calc R . . . .
C26 C 0.3872(10) 0.5817(9) 0.4311(5) 0.085(3) Uani 1 1 d . . . . .
H26 H 0.3734 0.5833 0.4828 0.102 Uiso 1 1 calc R . . . .
C27 C 0.3210(10) 0.4845(9) 0.3848(6) 0.089(3) Uani 1 1 d . . . . .
H27 H 0.2624 0.4217 0.4054 0.106 Uiso 1 1 calc R . . . .
C33 C 0.5497(9) 1.1170(7) 0.3537(5) 0.072(3) Uani 1 1 d . . . . .
H33 H 0.5565 1.1308 0.4063 0.086 Uiso 1 1 calc R . . . .
C32 C 0.4597(10) 1.1650(8) 0.3089(6) 0.085(3) Uani 1 1 d . . . . .
H32 H 0.4029 1.2098 0.3308 0.102 Uiso 1 1 calc R . . . .
C21 C 0.8806(9) 0.2786(7) 0.2967(6) 0.075(3) Uani 1 1 d . . . . .
H21 H 0.9210 0.2088 0.2969 0.089 Uiso 1 1 calc R . . . .
Fe2 Fe 0.5000 0.5000 0.0000 0.0301(3) Uani 1 2 d S T P . .
N4 N 0.6382(6) 0.6775(5) 0.1278(3) 0.0466(15) Uani 1 1 d . . . . .
C4 C 0.5856(6) 0.6135(6) 0.0787(3) 0.0343(15) Uani 1 1 d . . . . .
C6 C 0.3846(8) 0.4172(6) 0.0742(4) 0.0451(18) Uani 1 1 d . . . . .
C5 C 0.6239(7) 0.3890(6) 0.0258(3) 0.0432(17) Uani 1 1 d . . . . .
N5 N 0.6964(8) 0.3259(7) 0.0417(4) 0.077(2) Uani 1 1 d . . . . .
N6 N 0.3175(8) 0.3706(7) 0.1180(4) 0.077(2) Uani 1 1 d . . . . .
C8 C 1.0099(11) 1.1863(10) 0.0940(6) 0.0960(13) Uani 1 1 d . U . . .
H8 H 1.0644 1.2625 0.1041 0.115 Uiso 1 1 calc R . . . .
C9 C 0.9266(11) 1.1590(10) 0.0366(6) 0.0960(13) Uani 1 1 d . U . . .
H9 H 0.9274 1.2264 0.0045 0.115 Uiso 1 1 calc R . . . .
C11 C 0.8294(10) 0.9569(10) 0.0502(6) 0.0960(13) Uani 1 1 d . U . . .
H11 H 0.7732 0.8830 0.0363 0.115 Uiso 1 1 calc R . . . .
C7 C 1.0024(11) 1.0714(11) 0.1421(6) 0.0960(13) Uani 1 1 d . U . . .
C12 C 1.0714(10) 1.0656(9) 0.2033(6) 0.0960(13) Uani 1 1 d . U . . .
H12A H 1.1285 1.1440 0.2131 0.144 Uiso 1 1 calc R . . . .
H12B H 1.0164 1.0482 0.2448 0.144 Uiso 1 1 calc R . . . .
H12C H 1.1215 1.0003 0.1984 0.144 Uiso 1 1 calc R . . . .
C10 C 0.8361(11) 1.0570(10) 0.0093(6) 0.0960(13) Uani 1 1 d . U . . .
H10 H 0.7837 1.0596 -0.0353 0.115 Uiso 1 1 calc R . . . .

loop_
_atom_site_aniso_label
_atom_site_aniso_U_11
_atom_site_aniso_U_22
_atom_site_aniso_U_33
_atom_site_aniso_U_23
_atom_site_aniso_U_13
_atom_site_aniso_U_12
Dy1 0.02921(17) 0.02649(15) 0.02072(14) -0.00686(10) -0.00387(11) 0.00173(11)
Fe1 0.0320(8) 0.0282(6) 0.0250(6) -0.0104(5) -0.0099(5) 0.0048(6)
O3 0.037(3) 0.036(2) 0.053(3) 0.011(2) 0.010(2) 0.013(2)
O2 0.033(3) 0.034(2) 0.046(3) 0.0017(19) 0.010(2) 0.007(2)
O5 0.061(3) 0.036(2) 0.041(3) 0.002(2) 0.010(2) 0.018(2)
C1 0.030(4) 0.032(3) 0.034(3) -0.007(3) -0.002(3) 0.008(3)
N1 0.041(4) 0.044(3) 0.034(3) -0.017(3) -0.013(3) 0.007(3)
O4 0.033(3) 0.035(2) 0.050(3) -0.004(2) 0.009(2) 0.001(2)
N9 0.033(3) 0.032(3) 0.041(3) 0.009(2) 0.003(3) -0.001(2)
O1 0.048(3) 0.034(2) 0.044(3) 0.015(2) 0.009(2) 0.007(2)
N8 0.034(3) 0.033(3) 0.042(3) 0.009(2) 0.006(3) 0.013(3)
N11 0.039(4) 0.028(3) 0.051(3) 0.003(3) 0.003(3) 0.007(3)
N10 0.032(3) 0.036(3) 0.048(3) -0.003(3) 0.009(3) 0.007(3)
C23 0.051(5) 0.038(4) 0.049(4) 0.002(3) -0.003(4) -0.003(3)
C2 0.056(5) 0.051(4) 0.030(4) -0.009(3) -0.008(3) 0.015(4)
C29 0.039(4) 0.037(4) 0.063(5) -0.014(3) 0.003(4) 0.008(3)
C30 0.041(5) 0.043(4) 0.059(5) 0.009(4) -0.002(4) 0.005(3)
C13 0.051(5) 0.047(4) 0.045(4) 0.007(3) 0.014(4) 0.014(4)
N7 0.091(3) 0.101(2) 0.109(3) 0.023(2) 0.038(2) 0.036(2)
C14 0.060(6) 0.081(6) 0.061(5) 0.025(5) 0.026(5) 0.031(5)
C3 0.038(4) 0.037(4) 0.041(4) -0.002(3) -0.011(3) 0.001(3)
C19 0.044(5) 0.045(4) 0.047(4) 0.014(3) 0.000(3) 0.001(3)
C17 0.043(5) 0.045(4) 0.059(5) -0.006(4) -0.004(4) 0.011(4)
N3 0.067(5) 0.069(5) 0.082(5) 0.026(4) 0.001(4) -0.006(4)
C25 0.062(6) 0.060(5) 0.051(4) -0.001(4) 0.024(4) 0.004(4)
C22 0.087(7) 0.037(4) 0.078(6) -0.005(4) 0.013(5) 0.013(4)
C34 0.070(6) 0.051(4) 0.045(4) -0.009(3) -0.004(4) 0.023(4)
C16 0.039(5) 0.056(5) 0.094(7) 0.006(5) -0.005(5) 0.003(4)
N2 0.081(6) 0.101(6) 0.074(5) -0.009(4) -0.003(4) 0.053(5)
C18 0.082(7) 0.079(6) 0.048(5) -0.015(4) 0.017(4) 0.008(5)
C20 0.068(6) 0.052(5) 0.074(6) 0.020(4) -0.013(5) 0.020(4)
C35 0.061(6) 0.084(6) 0.057(5) 0.019(4) -0.010(4) 0.007(5)
C28 0.056(6) 0.044(4) 0.090(6) -0.005(4) 0.011(5) -0.006(4)
C15 0.039(5) 0.070(6) 0.098(7) 0.025(5) 0.008(5) 0.007(4)
C24 0.089(7) 0.075(6) 0.039(4) 0.007(4) 0.000(4) 0.014(5)
C31 0.056(6) 0.073(6) 0.099(7) 0.020(5) 0.004(5) 0.029(5)
C46 0.075(7) 0.091(6) 0.052(5) -0.020(5) 0.012(4) -0.004(5)
C26 0.096(8) 0.083(7) 0.070(6) 0.004(5) 0.037(6) -0.011(6)
C27 0.086(8) 0.070(6) 0.107(8) 0.010(6) 0.050(7) -0.012(6)
C33 0.096(8) 0.068(5) 0.063(5) -0.015(4) 0.019(5) 0.046(5)
C32 0.094(8) 0.073(6) 0.102(8) -0.004(6) 0.023(6) 0.044(6)
C21 0.087(7) 0.044(5) 0.099(7) 0.009(5) 0.003(6) 0.029(5)
Fe2 0.0342(8) 0.0322(7) 0.0219(6) -0.0099(5) -0.0079(5) 0.0045(6)
N4 0.057(4) 0.047(3) 0.030(3) -0.016(3) -0.012(3) 0.000(3)
C4 0.039(4) 0.036(3) 0.026(3) -0.005(3) -0.003(3) 0.005(3)
C6 0.053(5) 0.046(4) 0.032(4) -0.005(3) -0.012(3) 0.002(4)
C5 0.051(5) 0.047(4) 0.031(3) -0.010(3) -0.005(3) 0.010(4)
N5 0.086(6) 0.088(5) 0.069(5) 0.010(4) -0.004(4) 0.054(5)
N6 0.077(6) 0.089(6) 0.061(5) 0.013(4) 0.013(4) -0.003(4)
C8 0.091(3) 0.101(2) 0.109(3) 0.023(2) 0.038(2) 0.036(2)
C9 0.091(3) 0.101(2) 0.109(3) 0.023(2) 0.038(2) 0.036(2)
C11 0.091(3) 0.101(2) 0.109(3) 0.023(2) 0.038(2) 0.036(2)
C7 0.091(3) 0.101(2) 0.109(3) 0.023(2) 0.038(2) 0.036(2)
C12 0.091(3) 0.101(2) 0.109(3) 0.023(2) 0.038(2) 0.036(2)
C10 0.091(3) 0.101(2) 0.109(3) 0.023(2) 0.038(2) 0.036(2)

loop_
_atom_type_symbol
_atom_type_description
_atom_type_scat_dispersion_real
_atom_type_scat_dispersion_imag
_atom_type_scat_source
C C 0.0033 0.0016 'International Tables Vol C Tables 4.2.6.8 and 6.1.1.4'
H H 0.0000 0.0000 'International Tables Vol C Tables 4.2.6.8 and 6.1.1.4'
N N 0.0061 0.0033 'International Tables Vol C Tables 4.2.6.8 and 6.1.1.4'
O O 0.0106 0.0060 'International Tables Vol C Tables 4.2.6.8 and 6.1.1.4'
Fe Fe 0.3463 0.8444 'International Tables Vol C Tables 4.2.6.8 and 6.1.1.4'
Dy Dy -0.1892 4.4098 'International Tables Vol C Tables 4.2.6.8 and 6.1.1.4'

loop_
_geom_angle_atom_site_label_1
_geom_angle_atom_site_label_2
_geom_angle_atom_site_label_3
_geom_angle
_geom_angle_site_symmetry_1
_geom_angle_site_symmetry_3
_geom_angle_publ_flag
O3 Dy1 O2 70.37(15) . . ?
O3 Dy1 O5 145.78(16) . . ?
O3 Dy1 N1 95.46(17) . . ?
O3 Dy1 N4 87.28(18) . . ?
O2 Dy1 O5 143.14(16) . . ?
O2 Dy1 N1 84.38(16) . . ?
O2 Dy1 N4 100.91(17) . . ?
O5 Dy1 N1 84.58(16) . . ?
O5 Dy1 N4 90.56(17) . . ?
N1 Dy1 N4 174.63(18) . . ?
O4 Dy1 O3 71.26(14) . . ?
O4 Dy1 O2 140.09(15) . . ?
O4 Dy1 O5 74.54(15) . . ?
O4 Dy1 N1 88.74(17) . . ?
O4 Dy1 O1 148.10(15) . . ?
O4 Dy1 N4 87.77(18) . . ?
O1 Dy1 O3 139.42(14) . . ?
O1 Dy1 O2 71.78(15) . . ?
O1 Dy1 O5 74.29(15) . . ?
O1 Dy1 N1 94.90(18) . . ?
O1 Dy1 N4 85.94(18) . . ?
C1 Fe1 C1 180.0 2_776 . ?
C1 Fe1 C2 90.6(2) 2_776 2_776 ?
C1 Fe1 C2 90.6(2) . . ?
C1 Fe1 C2 89.4(2) . 2_776 ?
C1 Fe1 C2 89.4(2) 2_776 . ?
C1 Fe1 C3 90.9(3) . 2_776 ?
C1 Fe1 C3 90.9(3) 2_776 . ?
C1 Fe1 C3 89.1(3) . . ?
C1 Fe1 C3 89.1(3) 2_776 2_776 ?
C2 Fe1 C2 180.0 2_776 . ?
C3 Fe1 C2 91.7(3) 2_776 2_776 ?
C3 Fe1 C2 88.3(3) . 2_776 ?
C3 Fe1 C2 88.3(3) 2_776 . ?
C3 Fe1 C2 91.7(3) . . ?
C3 Fe1 C3 180.0(3) 2_776 . ?
N9 O3 Dy1 129.1(3) . . ?
N8 O2 Dy1 129.2(3) . . ?
N11 O5 Dy1 133.0(3) . . ?
N1 C1 Fe1 179.3(6) . . ?
C1 N1 Dy1 177.6(6) . . ?
N10 O4 Dy1 130.1(3) . . ?
O3 N9 C23 118.7(5) . . ?
O3 N9 C19 119.2(5) . . ?
C23 N9 C19 122.1(6) . . ?
N7 O1 Dy1 133.4(4) . . ?
O2 N8 C13 118.7(5) . . ?
O2 N8 C17 119.6(5) . . ?
C17 N8 C13 121.6(6) . . ?
O5 N11 C30 118.5(5) . . ?
O5 N11 C34 119.6(5) . . ?
C34 N11 C30 121.8(6) . . ?
O4 N10 C29 118.3(5) . . ?
O4 N10 C25 118.6(5) . . ?
C25 N10 C29 123.1(6) . . ?
N9 C23 H23 120.1 . . ?
N9 C23 C22 119.7(7) . . ?
C22 C23 H23 120.1 . . ?
N2 C2 Fe1 179.0(7) . . ?
N10 C29 H29 120.3 . . ?
N10 C29 C28 119.4(7) . . ?
C28 C29 H29 120.3 . . ?
N11 C30 C35 118.2(6) . . ?
N11 C30 C31 116.7(7) . . ?
C31 C30 C35 125.1(7) . . ?
N8 C13 C14 117.0(7) . . ?
N8 C13 C18 117.3(7) . . ?
C14 C13 C18 125.6(7) . . ?
O1 N7 C11 111.3(8) . . ?
C7 N7 O1 125.1(10) . . ?
C7 N7 C11 123.5(10) . . ?
C13 C14 H14 119.4 . . ?
C15 C14 C13 121.3(8) . . ?
C15 C14 H14 119.4 . . ?
N3 C3 Fe1 178.4(6) . . ?
N9 C19 C20 118.1(7) . . ?
N9 C19 C24 117.2(6) . . ?
C20 C19 C24 124.6(7) . . ?
N8 C17 H17 119.4 . . ?
N8 C17 C16 121.1(7) . . ?
C16 C17 H17 119.4 . . ?
N10 C25 C46 118.9(7) . . ?
N10 C25 C26 117.1(7) . . ?
C26 C25 C46 124.0(7) . . ?
C23 C22 H22 120.4 . . ?
C21 C22 C23 119.2(7) . . ?
C21 C22 H22 120.4 . . ?
N11 C34 H34 119.6 . . ?
N11 C34 C33 120.8(7) . . ?
C33 C34 H34 119.6 . . ?
C17 C16 H16 120.3 . . ?
C15 C16 C17 119.5(8) . . ?
C15 C16 H16 120.3 . . ?
C13 C18 H18A 109.5 . . ?
C13 C18 H18B 109.5 . . ?
C13 C18 H18C 109.5 . . ?
H18A C18 H18B 109.5 . . ?
H18A C18 H18C 109.5 . . ?
H18B C18 H18C 109.5 . . ?
C19 C20 H20 119.8 . . ?
C21 C20 C19 120.4(7) . . ?
C21 C20 H20 119.8 . . ?
C30 C35 H35A 109.5 . . ?
C30 C35 H35B 109.5 . . ?
C30 C35 H35C 109.5 . . ?
H35A C35 H35B 109.5 . . ?
H35A C35 H35C 109.5 . . ?
H35B C35 H35C 109.5 . . ?
C29 C28 H28 120.3 . . ?
C27 C28 C29 119.4(8) . . ?
C27 C28 H28 120.3 . . ?
C14 C15 H15 120.3 . . ?
C16 C15 C14 119.4(8) . . ?
C16 C15 H15 120.3 . . ?
C19 C24 H24A 109.5 . . ?
C19 C24 H24B 109.5 . . ?
C19 C24 H24C 109.5 . . ?
H24A C24 H24B 109.5 . . ?
H24A C24 H24C 109.5 . . ?
H24B C24 H24C 109.5 . . ?
C30 C31 H31 118.8 . . ?
C32 C31 C30 122.3(8) . . ?
C32 C31 H31 118.8 . . ?
C25 C46 H46A 109.5 . . ?
C25 C46 H46B 109.5 . . ?
C25 C46 H46C 109.5 . . ?
H46A C46 H46B 109.5 . . ?
H46A C46 H46C 109.5 . . ?
H46B C46 H46C 109.5 . . ?
C25 C26 H26 119.5 . . ?
C25 C26 C27 121.0(8) . . ?
C27 C26 H26 119.5 . . ?
C28 C27 C26 119.9(8) . . ?
C28 C27 H27 120.1 . . ?
C26 C27 H27 120.1 . . ?
C34 C33 H33 120.4 . . ?
C34 C33 C32 119.3(8) . . ?
C32 C33 H33 120.4 . . ?
C31 C32 C33 119.0(8) . . ?
C31 C32 H32 120.5 . . ?
C33 C32 H32 120.5 . . ?
C22 C21 C20 120.4(7) . . ?
C22 C21 H21 119.8 . . ?
C20 C21 H21 119.8 . . ?
C4 Fe2 C4 180.0(2) 2_665 . ?
C4 Fe2 C6 90.4(3) . 2_665 ?
C4 Fe2 C6 90.4(3) 2_665 . ?
C4 Fe2 C6 89.6(3) . . ?
C4 Fe2 C6 89.6(3) 2_665 2_665 ?
C4 Fe2 C5 91.4(3) . 2_665 ?
C4 Fe2 C5 91.4(3) 2_665 . ?
C4 Fe2 C5 88.6(3) 2_665 2_665 ?
C4 Fe2 C5 88.6(3) . . ?
C6 Fe2 C6 180.0 . 2_665 ?
C5 Fe2 C6 90.0(3) . . ?
C5 Fe2 C6 90.0(3) . 2_665 ?
C5 Fe2 C6 90.0(3) 2_665 . ?
C5 Fe2 C6 90.0(3) 2_665 2_665 ?
C5 Fe2 C5 180.0 2_665 . ?
C4 N4 Dy1 167.3(5) . . ?
N4 C4 Fe2 177.1(6) . . ?
N6 C6 Fe2 179.0(7) . . ?
N5 C5 Fe2 179.0(7) . . ?
C9 C8 H8 126.4 . . ?
C9 C8 C7 107.2(11) . . ?
C7 C8 H8 126.4 . . ?
C8 C9 H9 111.2 . . ?
C8 C9 C10 137.7(12) . . ?
C10 C9 H9 111.2 . . ?
N7 C11 H11 122.3 . . ?
C10 C11 N7 115.4(11) . . ?
C10 C11 H11 122.3 . . ?
N7 C7 C8 120.6(11) . . ?
C12 C7 N7 115.4(11) . . ?
C12 C7 C8 124.0(12) . . ?
C7 C12 H12A 109.5 . . ?
C7 C12 H12B 109.5 . . ?
C7 C12 H12C 109.5 . . ?
H12A C12 H12B 109.5 . . ?
H12A C12 H12C 109.5 . . ?
H12B C12 H12C 109.5 . . ?
C9 C10 H10 122.2 . . ?
C11 C10 C9 115.6(12) . . ?
C11 C10 H10 122.2 . . ?

loop_
_geom_bond_atom_site_label_1
_geom_bond_atom_site_label_2
_geom_bond_distance
_geom_bond_site_symmetry_2
_geom_bond_publ_flag
Dy1 O3 2.298(4) . ?
Dy1 O2 2.315(4) . ?
Dy1 O5 2.340(4) . ?
Dy1 N1 2.382(5) . ?
Dy1 O4 2.294(4) . ?
Dy1 O1 2.297(4) . ?
Dy1 N4 2.385(5) . ?
Fe1 C1 1.910(6) 2_776 ?
Fe1 C1 1.910(6) . ?
Fe1 C2 1.953(7) . ?
Fe1 C2 1.953(7) 2_776 ?
Fe1 C3 1.951(8) 2_776 ?
Fe1 C3 1.951(8) . ?
O3 N9 1.333(6) . ?
O2 N8 1.333(6) . ?
O5 N11 1.335(6) . ?
C1 N1 1.139(7) . ?
O4 N10 1.341(6) . ?
N9 C23 1.339(8) . ?
N9 C19 1.358(8) . ?
O1 N7 1.331(9) . ?
N8 C13 1.356(8) . ?
N8 C17 1.346(8) . ?
N11 C30 1.353(8) . ?
N11 C34 1.340(8) . ?
N10 C29 1.355(8) . ?
N10 C25 1.354(8) . ?
C23 H23 0.9300 . ?
C23 C22 1.374(9) . ?
C2 N2 1.137(8) . ?
C29 H29 0.9300 . ?
C29 C28 1.376(10) . ?
C30 C35 1.492(10) . ?
C30 C31 1.390(10) . ?
C13 C14 1.388(11) . ?
C13 C18 1.474(10) . ?
N7 C11 1.523(13) . ?
N7 C7 1.310(13) . ?
C14 H14 0.9300 . ?
C14 C15 1.376(11) . ?
C3 N3 1.150(9) . ?
C19 C20 1.369(9) . ?
C19 C24 1.491(9) . ?
C17 H17 0.9300 . ?
C17 C16 1.359(10) . ?
C25 C46 1.481(10) . ?
C25 C26 1.380(11) . ?
C22 H22 0.9300 . ?
C22 C21 1.352(11) . ?
C34 H34 0.9300 . ?
C34 C33 1.363(9) . ?
C16 H16 0.9300 . ?
C16 C15 1.349(11) . ?
C18 H18A 0.9600 . ?
C18 H18B 0.9600 . ?
C18 H18C 0.9600 . ?
C20 H20 0.9300 . ?
C20 C21 1.362(11) . ?
C35 H35A 0.9600 . ?
C35 H35B 0.9600 . ?
C35 H35C 0.9600 . ?
C28 H28 0.9300 . ?
C28 C27 1.361(11) . ?
C15 H15 0.9300 . ?
C24 H24A 0.9600 . ?
C24 H24B 0.9600 . ?
C24 H24C 0.9600 . ?
C31 H31 0.9300 . ?
C31 C32 1.345(11) . ?
C46 H46A 0.9600 . ?
C46 H46B 0.9600 . ?
C46 H46C 0.9600 . ?
C26 H26 0.9300 . ?
C26 C27 1.382(12) . ?
C27 H27 0.9300 . ?
C33 H33 0.9300 . ?
C33 C32 1.366(12) . ?
C32 H32 0.9300 . ?
C21 H21 0.9300 . ?
Fe2 C4 1.910(6) 2_665 ?
Fe2 C4 1.910(6) . ?
Fe2 C6 1.959(8) 2_665 ?
Fe2 C6 1.959(8) . ?
Fe2 C5 1.957(7) 2_665 ?
Fe2 C5 1.957(7) . ?
N4 C4 1.149(7) . ?
C6 N6 1.141(9) . ?
C5 N5 1.134(8) . ?
C8 H8 0.9300 . ?
C8 C9 1.287(14) . ?
C8 C7 1.511(13) . ?
C9 H9 0.9300 . ?
C9 C10 1.387(14) . ?
C11 H11 0.9300 . ?
C11 C10 1.306(12) . ?
C7 C12 1.264(13) . ?
C12 H12A 0.9600 . ?
C12 H12B 0.9600 . ?
C12 H12C 0.9600 . ?
C10 H10 0.9300 . ?
